data_2019061
loop_
_publ_author_name
'D\"oring, Cindy'
'Jones, Peter G.'

_publ_section_title
;
 Bis(4-picoline-\k<i>N</i>)gold(I) dibromidoaurate(I) and
 bis(4-picoline-\k<i>N</i>)gold(I) dichloridoaurate(I): space-group
 ambiguity?
;
_journal_coeditor_code SK3492
_journal_issue 7
_journal_name_full 'Acta Crystallographica Section C'
_journal_page_first 709
_journal_page_last 711
_journal_paper_doi 10.1107/S0108270113015047
_journal_volume 69
_journal_year 2013
_chemical_formula_iupac '[Au (C6 H7 N)2] , [Au Cl2]'
_chemical_formula_moiety 'C12 H14 Au N2, Au Cl2'
_chemical_formula_sum 'C12 H14 Au2 Cl2 N2'
_chemical_formula_weight 651.09
_chemical_name_systematic
;
Bis(4-picolino)gold(I) dichloroaurate(I)
;
_space_group_IT_number 14
_symmetry_cell_setting monoclinic
_symmetry_space_group_name_Hall '-P 2yn'
_symmetry_space_group_name_H-M 'P 1 21/n 1'
_atom_sites_solution_hydrogens geom
_atom_sites_solution_primary direct
_atom_sites_solution_secondary difmap
_audit_creation_method SHELXL97
_cell_angle_alpha 90.00
_cell_angle_beta 97.552(6)
_cell_angle_gamma 90.00
_cell_formula_units_Z 4
_cell_length_a 8.0221(7)
_cell_length_b 9.7523(6)
_cell_length_c 19.9889(10)
_cell_measurement_reflns_used 5451
_cell_measurement_temperature 295(2)
_cell_measurement_theta_max 21.8530
_cell_measurement_theta_min 2.6150
_cell_volume 1550.25(18)
_computing_cell_refinement 'CrysAlisPro (Agilent, 2013)'
_computing_data_collection 'CrysAlisPro (Agilent, 2013)'
_computing_data_reduction 'CrysAlisPro (Agilent, 2013)'
_computing_molecular_graphics 'XP (Siemens, 1994)'
_computing_publication_material 'SHELXL97 (Sheldrick, 2008)'
_computing_structure_refinement 'SHELXL97 (Sheldrick, 2008)'
_computing_structure_solution 'SHELXS97 (Sheldrick, 2008)'
_diffrn_ambient_temperature 300(2)
_diffrn_detector_area_resol_mean 16.1419
_diffrn_measured_fraction_theta_full 1.000
_diffrn_measured_fraction_theta_max 1.000
_diffrn_measurement_device_type 'Oxford Xcalibur diffractometer with Eos detector'
_diffrn_measurement_method \w
_diffrn_radiation_monochromator graphite
_diffrn_radiation_source 'Enhance (Mo) X-ray Source'
_diffrn_radiation_type MoK\a
_diffrn_radiation_wavelength 0.71073
_diffrn_reflns_av_R_equivalents 0.0913
_diffrn_reflns_av_sigmaI/netI 0.0412
_diffrn_reflns_limit_h_max 10
_diffrn_reflns_limit_h_min -10
_diffrn_reflns_limit_k_max 12
_diffrn_reflns_limit_k_min -12
_diffrn_reflns_limit_l_max 25
_diffrn_reflns_limit_l_min -25
_diffrn_reflns_number 48444
_diffrn_reflns_theta_full 26.73
_diffrn_reflns_theta_max 26.73
_diffrn_reflns_theta_min 2.33
_exptl_absorpt_coefficient_mu 19.233
_exptl_absorpt_correction_T_max 1.00000
_exptl_absorpt_correction_T_min 0.39162
_exptl_absorpt_correction_type multi-scan
_exptl_absorpt_process_details '(CrysAlisPro; Agilent, 2013)'
_exptl_crystal_colour colourless
_exptl_crystal_density_diffrn 2.790
_exptl_crystal_density_method 'not measured'
_exptl_crystal_description block
_exptl_crystal_F_000 1168
_exptl_crystal_size_max 0.10
_exptl_crystal_size_mid 0.05
_exptl_crystal_size_min 0.02
_refine_diff_density_max 0.804
_refine_diff_density_min -0.878
_refine_ls_extinction_method none
_refine_ls_goodness_of_fit_ref 1.063
_refine_ls_hydrogen_treatment constr
_refine_ls_matrix_type full
_refine_ls_number_parameters 168
_refine_ls_number_reflns 3283
_refine_ls_number_restraints 0
_refine_ls_restrained_S_all 1.063
_refine_ls_R_factor_all 0.0682
_refine_ls_R_factor_gt 0.0350
_refine_ls_shift/su_max 0.001
_refine_ls_shift/su_mean 0.000
_refine_ls_structure_factor_coef Fsqd
_refine_ls_weighting_details 'calc w = 1/[\s^2^(Fo^2^)+(0.0217P)^2^+0.0000P] where P=(Fo^2^+2Fc^2^)/3'
_refine_ls_weighting_scheme calc
_refine_ls_wR_factor_gt 0.0560
_refine_ls_wR_factor_ref 0.0645
_reflns_number_gt 2251
_reflns_number_total 3283
_reflns_threshold_expression I>2\s(I)
_cod_data_source_file sk3492.cif
_cod_data_source_block II_295K
_cod_original_cell_volume 1550.26(18)
_cod_original_sg_symbol_H-M 'P 21/n'
_cod_database_code 2019061
_cod_database_fobs_code 2019061

loop_
_symmetry_equiv_pos_as_xyz
'x, y, z'
'-x+1/2, y+1/2, -z+1/2'
'-x, -y, -z'
'x-1/2, -y-1/2, z-1/2'

loop_
_atom_site_type_symbol
_atom_site_label
_atom_site_fract_x
_atom_site_fract_y
_atom_site_fract_z
_atom_site_U_iso_or_equiv
_atom_site_adp_type
_atom_site_calc_flag
_atom_site_refinement_flags
_atom_site_occupancy
_atom_site_symmetry_multiplicity
Au Au1 0.0000 0.5000 0.0000 0.05325(14) Uani d S 1 2
Au Au2 0.00990(4) 0.72769(3) 0.118601(15) 0.05146(11) Uani d . 1 1
Au Au3 0.5000 0.5000 0.0000 0.07254(18) Uani d S 1 2
Cl Cl1 0.2890(3) 0.7347(2) 0.11267(12) 0.0735(6) Uani d . 1 1
Cl Cl2 -0.2669(3) 0.7285(3) 0.12808(11) 0.0759(7) Uani d . 1 1
N N11 0.0245(8) 0.3499(6) 0.0702(3) 0.0484(16) Uani d . 1 1
C C12 0.1207(10) 0.3669(8) 0.1300(4) 0.053(2) Uani d . 1 1
H H12 0.1822 0.4475 0.1377 0.063 Uiso calc R 1 1
C C13 0.1315(10) 0.2698(8) 0.1801(4) 0.053(2) Uani d . 1 1
H H13 0.1981 0.2861 0.2210 0.064 Uiso calc R 1 1
C C14 0.0444(10) 0.1483(8) 0.1701(4) 0.050(2) Uani d . 1 1
C C15 -0.0490(10) 0.1316(8) 0.1087(4) 0.057(2) Uani d . 1 1
H H15 -0.1081 0.0503 0.0995 0.068 Uiso calc R 1 1
C C16 -0.0584(10) 0.2315(8) 0.0600(4) 0.056(2) Uani d . 1 1
H H16 -0.1242 0.2163 0.0188 0.067 Uiso calc R 1 1
C C17 0.0504(12) 0.0434(9) 0.2262(4) 0.078(3) Uani d . 1 1
H H17A 0.0707 -0.0458 0.2087 0.116 Uiso calc R 1 1
H H17B -0.0549 0.0432 0.2441 0.116 Uiso calc R 1 1
H H17C 0.1393 0.0664 0.2614 0.116 Uiso calc R 1 1
N N21 0.5204(9) 0.3433(7) 0.0662(3) 0.0651(19) Uani d . 1 1
C C22 0.4577(12) 0.2167(9) 0.0492(4) 0.072(3) Uani d . 1 1
H H22 0.4081 0.2011 0.0051 0.086 Uiso calc R 1 1
C C23 0.4653(11) 0.1124(9) 0.0944(4) 0.067(2) Uani d . 1 1
H H23 0.4223 0.0269 0.0807 0.081 Uiso calc R 1 1
C C24 0.5360(10) 0.1321(9) 0.1602(4) 0.056(2) Uani d . 1 1
C C25 0.6011(11) 0.2601(8) 0.1773(4) 0.059(2) Uani d . 1 1
H H25 0.6518 0.2770 0.2211 0.071 Uiso calc R 1 1
C C26 0.5912(11) 0.3625(9) 0.1302(4) 0.065(2) Uani d . 1 1
H H26 0.6350 0.4483 0.1429 0.078 Uiso calc R 1 1
C C27 0.5443(12) 0.0179(8) 0.2125(4) 0.080(3) Uani d . 1 1
H H27A 0.4354 0.0056 0.2266 0.120 Uiso calc R 1 1
H H27B 0.6240 0.0420 0.2508 0.120 Uiso calc R 1 1
H H27C 0.5788 -0.0658 0.1931 0.120 Uiso calc R 1 1

loop_
_atom_site_aniso_label
_atom_site_aniso_U_11
_atom_site_aniso_U_22
_atom_site_aniso_U_33
_atom_site_aniso_U_12
_atom_site_aniso_U_13
_atom_site_aniso_U_23
Au1 0.0820(4) 0.0378(3) 0.0389(3) -0.0009(2) 0.0038(2) 0.00287(18)
Au2 0.0680(2) 0.04282(19) 0.04147(18) -0.00235(17) -0.00048(14) -0.00302(14)
Au3 0.1132(5) 0.0569(3) 0.0482(3) 0.0065(3) 0.0130(3) 0.0014(2)
Cl1 0.0663(14) 0.0821(17) 0.0696(14) -0.0138(12) -0.0004(11) -0.0026(12)
Cl2 0.0674(15) 0.0905(19) 0.0690(15) 0.0030(12) 0.0054(12) -0.0093(12)
N11 0.074(5) 0.034(4) 0.037(4) 0.001(3) 0.005(3) -0.003(3)
C12 0.077(6) 0.038(5) 0.042(5) -0.010(4) 0.003(4) -0.005(4)
C13 0.071(6) 0.040(5) 0.045(5) 0.006(4) -0.007(4) -0.003(4)
C14 0.062(5) 0.043(5) 0.043(5) 0.006(4) 0.001(4) -0.003(4)
C15 0.076(6) 0.043(5) 0.048(5) -0.019(4) -0.005(4) 0.000(4)
C16 0.075(6) 0.052(5) 0.039(5) -0.006(5) -0.001(4) 0.000(4)
C17 0.102(8) 0.080(7) 0.047(5) 0.001(6) -0.009(5) -0.002(5)
N21 0.098(6) 0.052(5) 0.045(4) 0.004(4) 0.008(4) -0.005(3)
C22 0.096(7) 0.066(7) 0.049(5) -0.007(5) -0.004(5) -0.013(5)
C23 0.092(7) 0.045(5) 0.063(6) -0.009(5) 0.003(5) 0.002(4)
C24 0.064(6) 0.058(6) 0.045(5) 0.005(4) 0.009(4) 0.003(4)
C25 0.079(6) 0.047(6) 0.052(5) -0.008(5) 0.004(4) -0.009(4)
C26 0.093(7) 0.050(6) 0.053(6) -0.002(5) 0.013(5) -0.010(4)
C27 0.107(8) 0.067(7) 0.064(6) 0.013(6) 0.006(6) -0.007(5)

loop_
_atom_type_symbol
_atom_type_description
_atom_type_scat_dispersion_real
_atom_type_scat_dispersion_imag
_atom_type_scat_source
C C 0.0033 0.0016 'International Tables Vol C Tables 4.2.6.8 and 6.1.1.4'
H H 0.0000 0.0000 'International Tables Vol C Tables 4.2.6.8 and 6.1.1.4'
N N 0.0061 0.0033 'International Tables Vol C Tables 4.2.6.8 and 6.1.1.4'
Cl Cl 0.1484 0.1585 'International Tables Vol C Tables 4.2.6.8 and 6.1.1.4'
Au Au -2.0133 8.8022 'International Tables Vol C Tables 4.2.6.8 and 6.1.1.4'

loop_
_geom_angle_atom_site_label_1
_geom_angle_atom_site_label_2
_geom_angle_atom_site_label_3
_geom_angle_site_symmetry_1
_geom_angle_site_symmetry_3
_geom_angle
N11 Au1 N11 3_565 . 179.9990(10)
N11 Au1 Au2 3_565 3_565 89.85(16)
N11 Au1 Au2 . 3_565 90.15(16)
N11 Au1 Au2 3_565 . 90.15(16)
N11 Au1 Au2 . . 89.85(16)
Au2 Au1 Au2 3_565 . 180.0
Cl2 Au2 Cl1 . . 177.35(8)
Cl2 Au2 Au1 . . 97.72(6)
Cl1 Au2 Au1 . . 84.93(6)
N21 Au3 N21 . 3_665 179.9990(10)
C16 N11 C12 . . 117.3(6)
C16 N11 Au1 . . 121.3(5)
C12 N11 Au1 . . 121.4(5)
N11 C12 C13 . . 122.5(7)
C12 C13 C14 . . 120.4(7)
C15 C14 C13 . . 116.3(7)
C15 C14 C17 . . 123.2(7)
C13 C14 C17 . . 120.5(7)
C14 C15 C16 . . 121.8(7)
N11 C16 C15 . . 121.7(7)
C26 N21 C22 . . 117.5(7)
C26 N21 Au3 . . 120.5(6)
C22 N21 Au3 . . 121.9(6)
C23 C22 N21 . . 122.1(8)
C22 C23 C24 . . 120.6(8)
C23 C24 C25 . . 117.3(8)
C23 C24 C27 . . 122.0(8)
C25 C24 C27 . . 120.7(7)
C26 C25 C24 . . 120.2(8)
N21 C26 C25 . . 122.2(8)

loop_
_geom_bond_atom_site_label_1
_geom_bond_atom_site_label_2
_geom_bond_site_symmetry_2
_geom_bond_distance
Au1 N11 3_565 2.019(6)
Au1 N11 . 2.019(6)
Au1 Au2 3_565 3.2415(3)
Au1 Au2 . 3.2415(3)
Au2 Cl2 . 2.254(2)
Au2 Cl1 . 2.259(2)
Au3 N21 . 2.015(7)
Au3 N21 3_665 2.015(7)
N11 C16 . 1.335(9)
N11 C12 . 1.345(8)
C12 C13 . 1.373(10)
C13 C14 . 1.376(10)
C14 C15 . 1.362(9)
C14 C17 . 1.514(10)
C15 C16 . 1.372(10)
N21 C26 . 1.342(9)
N21 C22 . 1.359(10)
C22 C23 . 1.356(11)
C23 C24 . 1.376(10)
C24 C25 . 1.379(10)
C24 C27 . 1.523(11)
C25 C26 . 1.368(10)

loop_
_geom_hbond_atom_site_label_D
_geom_hbond_atom_site_label_H
_geom_hbond_atom_site_label_A
_geom_hbond_site_symmetry_A
_geom_hbond_distance_DH
_geom_hbond_distance_HA
_geom_hbond_distance_DA
_geom_hbond_angle_DHA
C12 H12 Cl1 . 0.93 2.99 3.864(8) 157
C16 H16 Cl1 3_565 0.93 2.82 3.710(8) 160
C17 H17C Cl1 2_545 0.96 3.00 3.798(9) 142
C22 H22 Cl2 3_565 0.93 2.84 3.709(9) 157
C26 H26 Cl2 1_655 0.93 2.87 3.748(9) 158
C27 H27C Cl2 1_645 0.96 2.77 3.712(9) 167

loop_
_geom_torsion_atom_site_label_1
_geom_torsion_atom_site_label_2
_geom_torsion_atom_site_label_3
_geom_torsion_atom_site_label_4
_geom_torsion_site_symmetry_1
_geom_torsion
N11 Au1 Au2 Cl2 3_565 92.80(19)
N11 Au1 Au2 Cl2 . -87.20(19)
N11 Au1 Au2 Cl1 3_565 -87.03(19)
N11 Au1 Au2 Cl1 . 92.97(19)
Au2 Au1 N11 C16 3_565 -38.4(6)
Au2 Au1 N11 C16 . 141.6(6)
Au2 Au1 N11 C12 3_565 143.8(6)
Au2 Au1 N11 C12 . -36.2(6)
C16 N11 C12 C13 . -1.9(11)
Au1 N11 C12 C13 . 176.0(6)
N11 C12 C13 C14 . 1.0(12)
C12 C13 C14 C15 . 0.6(12)
C12 C13 C14 C17 . -177.5(8)
C13 C14 C15 C16 . -1.3(12)
C17 C14 C15 C16 . 176.7(8)
C12 N11 C16 C15 . 1.2(12)
Au1 N11 C16 C15 . -176.7(6)
C14 C15 C16 N11 . 0.4(13)
C26 N21 C22 C23 . 0.0(13)
Au3 N21 C22 C23 . -177.3(7)
N21 C22 C23 C24 . 0.8(14)
C22 C23 C24 C25 . -1.3(13)
C22 C23 C24 C27 . 179.1(8)
C23 C24 C25 C26 . 1.2(13)
C27 C24 C25 C26 . -179.2(8)
C22 N21 C26 C25 . -0.1(13)
Au3 N21 C26 C25 . 177.2(7)
C24 C25 C26 N21 . -0.5(13)
